data_7016835
loop_
_publ_author_name
'Tarushi, Alketa'
'Polatoglou, Eleni'
'Kljun, Jakob'
'Turel, Iztok'
'Psomas, George'
'Kessissoglou, Dimitris P.'

_publ_section_title
;
 Interaction of Zn(ii) with quinolone drugs: Structure and biological
 evaluation.
;
_journal_issue 37
_journal_name_full 'Dalton transactions (Cambridge, England : 2003)'
_journal_page_first 9461
_journal_page_last 9473
_journal_paper_doi 10.1039/c1dt10870k
_journal_volume 40
_journal_year 2011
_chemical_absolute_configuration rm
_chemical_formula_moiety 'C36 H42 F2 N6 O10 Zn, 2(H2 O)'
_chemical_formula_sum 'C36 H46 F2 N6 O12 Zn'
_chemical_formula_weight 858.16
_chemical_name_common
;
trans-(diaquadi((S)-9-fluoro-3-methyl-10-(4-methylpiperazin-1-
yl)-7-oxo-3,7-dihydro-2H-(1,4)oxazino(2,3,4-ij)quinoline-6-carboxylato-
kappa$2!O,O)zinc(ii)) dihydrate
;
_chemical_name_systematic
;
trans-[diaquadi((S)-9-fluoro-3-methyl-10-(4-methylpiperazin-1-yl)-7-oxo-3,7-
dihydro-2H-[1,4]oxazino[2,3,4-ij]quinoline-6-carboxylato-\k^2^O,O)zinc(II)]
dihydrate
;
_space_group_IT_number 4
_symmetry_cell_setting monoclinic
_symmetry_space_group_name_Hall 'P 2yb'
_symmetry_space_group_name_H-M 'P 1 21 1'
_atom_sites_solution_hydrogens geom
_atom_sites_solution_primary direct
_atom_sites_solution_secondary difmap
_audit_creation_method SHELXL-97
_cell_angle_alpha 90.00
_cell_angle_beta 98.158(5)
_cell_angle_gamma 90.00
_cell_formula_units_Z 2
_cell_length_a 10.970(5)
_cell_length_b 9.739(5)
_cell_length_c 17.920(5)
_cell_measurement_reflns_used 4527
_cell_measurement_temperature 150(2)
_cell_measurement_theta_max 27.48
_cell_measurement_theta_min 0.41
_cell_volume 1895.1(14)
_computing_cell_refinement 'DENZO-SMN (Otwinovski & Minor, 1997)'
_computing_data_collection 'Collect (Nonius, 2000)'
_computing_data_reduction 'DENZO-SMN (Otwinovski & Minor, 1997)'
_computing_structure_refinement 'SHELXL-97 (Sheldrick, 2008)'
_computing_structure_solution 'SIR92 (Altomare et al., 1993)'
_diffrn_ambient_temperature 150(2)
_diffrn_measured_fraction_theta_full 0.990
_diffrn_measured_fraction_theta_max 0.990
_diffrn_measurement_device_type
;
Nonius KappaCCD area-detector diffractometer
;
_diffrn_measurement_method '\w scans'
_diffrn_radiation_monochromator graphite
_diffrn_radiation_source 'fine-focus sealed tube'
_diffrn_radiation_type MoK\a
_diffrn_radiation_wavelength 0.71073
_diffrn_reflns_av_R_equivalents 0.0000
_diffrn_reflns_av_sigmaI/netI 0.0490
_diffrn_reflns_limit_h_max 14
_diffrn_reflns_limit_h_min -14
_diffrn_reflns_limit_k_max 12
_diffrn_reflns_limit_k_min -12
_diffrn_reflns_limit_l_max 23
_diffrn_reflns_limit_l_min -23
_diffrn_reflns_number 8586
_diffrn_reflns_theta_full 27.46
_diffrn_reflns_theta_max 27.46
_diffrn_reflns_theta_min 2.30
_exptl_absorpt_coefficient_mu 0.730
_exptl_absorpt_correction_T_max 0.9306
_exptl_absorpt_correction_T_min 0.8984
_exptl_absorpt_correction_type multi-scan
_exptl_absorpt_process_details 'SCALEPACK (Otwinowski & Minor, 1997)'
_exptl_crystal_colour colorless
_exptl_crystal_density_diffrn 1.504
_exptl_crystal_density_method 'not measured'
_exptl_crystal_description prism
_exptl_crystal_F_000 896
_exptl_crystal_size_max 0.15
_exptl_crystal_size_mid 0.11
_exptl_crystal_size_min 0.10
_refine_diff_density_max 0.372
_refine_diff_density_min -0.636
_refine_diff_density_rms 0.105
_refine_ls_abs_structure_details 'Flack H D (1983), Acta Cryst. A39, 876-881'
_refine_ls_abs_structure_Flack 0.013(10)
_refine_ls_extinction_method none
_refine_ls_goodness_of_fit_ref 0.968
_refine_ls_hydrogen_treatment mixed
_refine_ls_matrix_type full
_refine_ls_number_parameters 542
_refine_ls_number_reflns 8586
_refine_ls_number_restraints 9
_refine_ls_restrained_S_all 0.967
_refine_ls_R_factor_all 0.0580
_refine_ls_R_factor_gt 0.0431
_refine_ls_shift/su_max 0.000
_refine_ls_shift/su_mean 0.000
_refine_ls_structure_factor_coef Fsqd
_refine_ls_weighting_details 'calc w=1/[\s^2^(Fo^2^)+(0.0677P)^2^+1.4311P] where P=(Fo^2^+2Fc^2^)/3'
_refine_ls_weighting_scheme calc
_refine_ls_wR_factor_gt 0.1022
_refine_ls_wR_factor_ref 0.1155
_reflns_number_gt 7368
_reflns_number_total 8586
_reflns_threshold_expression >2\s(I)
_cod_data_source_file c1dt10870k.txt
_cod_data_source_block 2
_cod_original_sg_symbol_H-M 'P 21'
_cod_database_code 7016835

loop_
_symmetry_equiv_pos_as_xyz
'x, y, z'
'-x, y+1/2, -z'

loop_
_atom_site_label
_atom_site_type_symbol
_atom_site_fract_x
_atom_site_fract_y
_atom_site_fract_z
_atom_site_U_iso_or_equiv
_atom_site_adp_type
_atom_site_occupancy
_atom_site_symmetry_multiplicity
_atom_site_calc_flag
_atom_site_refinement_flags
Zn1 Zn 0.25959(3) 0.82725(5) 0.50513(2) 0.01794(9) Uani 1 1 d .
O1 O 0.1077(2) 1.2211(3) 0.47007(14) 0.0252(5) Uani 1 1 d .
O2 O 0.1710(2) 1.0129(2) 0.50727(13) 0.0212(5) Uani 1 1 d .
O3 O 0.2996(2) 0.8749(2) 0.39995(13) 0.0217(5) Uani 1 1 d .
O4 O 0.3703(2) 0.4179(3) 0.51680(14) 0.0270(6) Uani 1 1 d .
O5 O 0.3432(2) 0.6406(2) 0.49906(13) 0.0221(5) Uani 1 1 d .
O6 O 0.2162(2) 0.7719(2) 0.60829(13) 0.0206(5) Uani 1 1 d .
O7 O 0.4258(2) 0.9132(3) 0.55681(14) 0.0228(5) Uani 1 1 d D
H7A H 0.416(4) 0.995(2) 0.567(2) 0.027 Uiso 1 1 d D
H7B H 0.490(2) 0.911(5) 0.540(2) 0.027 Uiso 1 1 d D
O8 O 0.0904(2) 0.7363(3) 0.45435(14) 0.0237(5) Uani 1 1 d D
H8A H 0.028(3) 0.734(5) 0.475(2) 0.028 Uiso 1 1 d D
H8B H 0.091(4) 0.653(2) 0.443(2) 0.028 Uiso 1 1 d D
O9 O 0.4874(2) 1.2969(2) 0.19978(13) 0.0249(6) Uani 1 1 d .
O10 O 0.0128(2) 0.3385(3) 0.79391(12) 0.0265(5) Uani 1 1 d .
O11 O 0.5411(2) 0.6818(3) 0.41245(15) 0.0248(5) Uani 1 1 d D
H11A H 0.576(4) 0.742(3) 0.440(2) 0.030 Uiso 1 1 d D
H11B H 0.475(2) 0.675(5) 0.429(2) 0.030 Uiso 1 1 d D
O12 O 0.0286(2) 0.4740(3) 0.41010(15) 0.0262(5) Uani 1 1 d D
H12A H -0.035(3) 0.481(5) 0.430(2) 0.031 Uiso 1 1 d D
H12B H 0.051(4) 0.394(2) 0.418(2) 0.031 Uiso 1 1 d D
F13 F 0.52791(18) 0.8148(3) 0.18311(10) 0.0263(4) Uani 1 1 d .
F14 F -0.03823(18) 0.8221(3) 0.81259(11) 0.0310(4) Uani 1 1 d .
N15 N 0.3317(3) 1.2592(3) 0.31145(15) 0.0188(6) Uani 1 1 d .
N16 N 0.5584(3) 1.0624(3) 0.12078(15) 0.0217(6) Uani 1 1 d .
N17 N 0.6860(3) 1.0967(4) -0.00579(16) 0.0266(7) Uani 1 1 d .
N18 N 0.1384(3) 0.3810(3) 0.67135(16) 0.0201(6) Uani 1 1 d .
N19 N -0.0620(3) 0.5557(3) 0.87559(16) 0.0238(6) Uani 1 1 d .
N20 N -0.1994(3) 0.5367(4) 0.99888(17) 0.0289(7) Uani 1 1 d .
C21 C 0.1718(3) 1.1152(3) 0.46417(18) 0.0173(6) Uani 1 1 d .
C22 C 0.2514(3) 1.1154(3) 0.40216(18) 0.0183(7) Uani 1 1 d .
C23 C 0.2659(3) 1.2399(4) 0.36794(18) 0.0196(7) Uani 1 1 d .
H23 H 0.2263 1.3176 0.3858 0.024 Uiso 1 1 calc R
C24 C 0.3920(3) 1.1482(4) 0.28347(18) 0.0191(7) Uani 1 1 d .
C25 C 0.3784(3) 1.0173(3) 0.31307(18) 0.0181(7) Uani 1 1 d .
C26 C 0.3081(3) 0.9955(3) 0.37570(17) 0.0171(6) Uani 1 1 d .
C27 C 0.4313(3) 0.9043(4) 0.28059(19) 0.0214(7) Uani 1 1 d .
H27 H 0.4277 0.8149 0.3014 0.026 Uiso 1 1 calc R
C28 C 0.4872(3) 0.9260(4) 0.21921(19) 0.0205(7) Uani 1 1 d .
C29 C 0.5053(3) 1.0562(4) 0.18730(18) 0.0198(7) Uani 1 1 d .
C30 C 0.4628(3) 1.1693(4) 0.22425(18) 0.0196(7) Uani 1 1 d .
C31 C 0.4646(3) 1.4047(4) 0.25127(19) 0.0239(7) Uani 1 1 d .
H31A H 0.4752 1.4953 0.2280 0.029 Uiso 1 1 calc R
H31B H 0.5243 1.3978 0.2980 0.029 Uiso 1 1 calc R
C32 C 0.3346(3) 1.3916(3) 0.26992(18) 0.0202(6) Uani 1 1 d .
H32 H 0.2775 1.3832 0.2214 0.024 Uiso 1 1 calc R
C33 C 0.2941(4) 1.5127(3) 0.3122(2) 0.0273(7) Uani 1 1 d .
H33A H 0.2078 1.5009 0.3192 0.041 Uiso 1 1 calc R
H33B H 0.3028 1.5968 0.2834 0.041 Uiso 1 1 calc R
H33C H 0.3454 1.5194 0.3615 0.041 Uiso 1 1 calc R
C34 C 0.5191(4) 1.1690(4) 0.06497(19) 0.0291(8) Uani 1 1 d .
H34A H 0.5608 1.2569 0.0802 0.035 Uiso 1 1 calc R
H34B H 0.4290 1.1833 0.0608 0.035 Uiso 1 1 calc R
C35 C 0.5533(3) 1.1212(4) -0.01060(19) 0.0305(8) Uani 1 1 d .
H35A H 0.5082 1.0355 -0.0262 0.037 Uiso 1 1 calc R
H35B H 0.5280 1.1918 -0.0494 0.037 Uiso 1 1 calc R
C36 C 0.7226(3) 0.9901(4) 0.05053(19) 0.0292(8) Uani 1 1 d .
H36A H 0.8124 0.9740 0.0544 0.035 Uiso 1 1 calc R
H36B H 0.6798 0.9032 0.0346 0.035 Uiso 1 1 calc R
C37 C 0.6906(3) 1.0331(4) 0.12710(18) 0.0243(7) Uani 1 1 d .
H37A H 0.7125 0.9585 0.1641 0.029 Uiso 1 1 calc R
H37B H 0.7383 1.1159 0.1451 0.029 Uiso 1 1 calc R
C38 C 0.7159(4) 1.0562(5) -0.0791(2) 0.0382(9) Uani 1 1 d .
H38A H 0.8047 1.0399 -0.0754 0.057 Uiso 1 1 calc R
H38B H 0.6919 1.1295 -0.1157 0.057 Uiso 1 1 calc R
H38C H 0.6714 0.9718 -0.0956 0.057 Uiso 1 1 calc R
C39 C 0.3240(3) 0.5289(4) 0.53223(18) 0.0192(7) Uani 1 1 d .
C40 C 0.2404(3) 0.5289(4) 0.59205(17) 0.0182(7) Uani 1 1 d .
C41 C 0.2082(3) 0.4023(4) 0.61638(18) 0.0205(7) Uani 1 1 d .
H41 H 0.2373 0.3238 0.5927 0.025 Uiso 1 1 calc R
C42 C 0.0951(3) 0.4916(4) 0.70850(18) 0.0200(7) Uani 1 1 d .
C43 C 0.1216(3) 0.6254(4) 0.68650(18) 0.0183(7) Uani 1 1 d .
C44 C 0.1952(3) 0.6496(4) 0.62565(17) 0.0182(7) Uani 1 1 d .
C45 C 0.0761(3) 0.7375(4) 0.72288(19) 0.0221(7) Uani 1 1 d .
H45 H 0.0896 0.8289 0.7074 0.026 Uiso 1 1 calc R
C46 C 0.0112(3) 0.7121(4) 0.78163(19) 0.0217(7) Uani 1 1 d .
C47 C -0.0100(3) 0.5810(4) 0.80968(19) 0.0226(7) Uani 1 1 d .
C48 C 0.0305(3) 0.4710(4) 0.76960(18) 0.0224(7) Uani 1 1 d .
C49 C -0.0009(4) 0.2419(4) 0.7322(2) 0.0296(8) Uani 1 1 d .
H49A H -0.0732 0.2679 0.6953 0.036 Uiso 1 1 calc R
H49B H -0.0161 0.1491 0.7515 0.036 Uiso 1 1 calc R
C50 C 0.1120(3) 0.2384(4) 0.69339(19) 0.0235(7) Uani 1 1 d .
H50 H 0.0927 0.1825 0.6464 0.028 Uiso 1 1 calc R
C51 C 0.2237(4) 0.1754(4) 0.7412(2) 0.0332(8) Uani 1 1 d .
H51A H 0.2359 0.2189 0.7910 0.050 Uiso 1 1 calc R
H51B H 0.2968 0.1900 0.7165 0.050 Uiso 1 1 calc R
H51C H 0.2103 0.0767 0.7468 0.050 Uiso 1 1 calc R
C52 C -0.1827(3) 0.4886(4) 0.86620(19) 0.0287(8) Uani 1 1 d .
H52A H -0.1845 0.4139 0.8286 0.034 Uiso 1 1 calc R
H52B H -0.2474 0.5560 0.8474 0.034 Uiso 1 1 calc R
C53 C -0.2081(3) 0.4300(4) 0.9409(2) 0.0306(8) Uani 1 1 d .
H53A H -0.2916 0.3891 0.9346 0.037 Uiso 1 1 calc R
H53B H -0.1480 0.3563 0.9571 0.037 Uiso 1 1 calc R
C54 C -0.0766(4) 0.5970(5) 1.0081(2) 0.0355(9) Uani 1 1 d .
H54A H -0.0145 0.5251 1.0238 0.043 Uiso 1 1 calc R
H54B H -0.0700 0.6679 1.0480 0.043 Uiso 1 1 calc R
C55 C -0.0513(4) 0.6616(4) 0.9345(2) 0.0350(9) Uani 1 1 d .
H55A H -0.1112 0.7361 0.9196 0.042 Uiso 1 1 calc R
H55B H 0.0326 0.7015 0.9410 0.042 Uiso 1 1 calc R
C56 C -0.2260(4) 0.4819(5) 1.0709(2) 0.0403(10) Uani 1 1 d .
H56A H -0.3058 0.4351 1.0633 0.060 Uiso 1 1 calc R
H56B H -0.2284 0.5574 1.1068 0.060 Uiso 1 1 calc R
H56C H -0.1615 0.4166 1.0907 0.060 Uiso 1 1 calc R

loop_
_atom_site_aniso_label
_atom_site_aniso_U_11
_atom_site_aniso_U_22
_atom_site_aniso_U_33
_atom_site_aniso_U_23
_atom_site_aniso_U_13
_atom_site_aniso_U_12
Zn1 0.02057(17) 0.01514(15) 0.01940(17) 0.00236(15) 0.00733(12) 0.00062(16)
O1 0.0284(12) 0.0184(12) 0.0320(13) 0.0055(10) 0.0151(11) 0.0062(10)
O2 0.0254(12) 0.0175(13) 0.0228(11) 0.0050(10) 0.0102(10) 0.0013(10)
O3 0.0296(12) 0.0143(12) 0.0225(11) 0.0029(9) 0.0080(10) 0.0003(9)
O4 0.0310(13) 0.0190(13) 0.0344(13) 0.0042(11) 0.0164(11) 0.0053(11)
O5 0.0246(12) 0.0177(12) 0.0263(12) 0.0046(10) 0.0116(10) 0.0035(10)
O6 0.0284(12) 0.0152(12) 0.0198(11) 0.0023(9) 0.0083(10) 0.0007(9)
O7 0.0177(11) 0.0212(13) 0.0305(13) -0.0036(11) 0.0069(10) -0.0032(11)
O8 0.0232(12) 0.0240(13) 0.0251(12) -0.0012(11) 0.0073(10) -0.0005(11)
O9 0.0316(12) 0.0208(15) 0.0249(11) 0.0024(9) 0.0128(10) -0.0043(10)
O10 0.0354(12) 0.0230(12) 0.0229(10) 0.0004(12) 0.0104(9) -0.0073(13)
O11 0.0238(12) 0.0193(12) 0.0322(14) -0.0025(11) 0.0067(11) -0.0005(10)
O12 0.0256(12) 0.0201(13) 0.0356(14) 0.0038(11) 0.0134(11) 0.0008(11)
F13 0.0340(9) 0.0215(12) 0.0256(9) -0.0030(9) 0.0121(8) 0.0055(10)
F14 0.0379(10) 0.0279(11) 0.0308(9) 0.0022(11) 0.0171(8) 0.0081(12)
N15 0.0210(13) 0.0162(14) 0.0197(13) 0.0036(11) 0.0043(11) -0.0016(11)
N16 0.0200(13) 0.0301(16) 0.0157(12) 0.0043(11) 0.0056(11) 0.0036(12)
N17 0.0245(14) 0.0391(19) 0.0174(14) -0.0020(12) 0.0076(12) -0.0024(13)
N18 0.0238(14) 0.0175(14) 0.0186(13) 0.0012(10) 0.0016(11) -0.0019(11)
N19 0.0221(14) 0.0333(17) 0.0178(13) -0.0037(12) 0.0086(11) -0.0098(12)
N20 0.0252(15) 0.0371(18) 0.0268(15) 0.0024(13) 0.0115(13) 0.0006(14)
C21 0.0162(14) 0.0156(17) 0.0201(15) 0.0021(13) 0.0025(12) -0.0020(12)
C22 0.0190(14) 0.0195(17) 0.0161(14) 0.0004(12) 0.0015(12) -0.0001(13)
C23 0.0203(15) 0.0185(16) 0.0206(15) -0.0017(13) 0.0046(13) 0.0031(13)
C24 0.0194(15) 0.0187(17) 0.0185(15) -0.0006(13) 0.0007(13) 0.0002(13)
C25 0.0185(15) 0.0186(17) 0.0168(14) 0.0001(12) 0.0012(12) -0.0011(13)
C26 0.0194(15) 0.0155(16) 0.0167(14) -0.0006(12) 0.0036(12) -0.0004(13)
C27 0.0209(15) 0.0222(18) 0.0211(15) 0.0009(14) 0.0025(13) 0.0019(14)
C28 0.0206(15) 0.0210(17) 0.0193(15) -0.0023(13) 0.0007(13) 0.0053(13)
C29 0.0166(15) 0.0281(19) 0.0157(14) 0.0002(13) 0.0059(12) 0.0021(13)
C30 0.0185(15) 0.0216(18) 0.0191(15) 0.0020(14) 0.0037(13) -0.0022(13)
C31 0.0306(17) 0.0182(17) 0.0243(17) 0.0020(14) 0.0083(14) -0.0072(14)
C32 0.0259(16) 0.0141(15) 0.0209(15) 0.0012(12) 0.0047(13) -0.0002(13)
C33 0.038(2) 0.0160(16) 0.0293(17) 0.0027(13) 0.0099(15) -0.0028(14)
C34 0.0314(18) 0.037(2) 0.0212(16) 0.0115(15) 0.0104(14) 0.0038(16)
C35 0.0282(18) 0.045(2) 0.0194(16) 0.0042(15) 0.0066(14) 0.0035(17)
C36 0.0215(16) 0.041(2) 0.0259(17) -0.0025(16) 0.0056(14) 0.0031(15)
C37 0.0180(15) 0.0355(19) 0.0196(15) -0.0003(14) 0.0031(13) 0.0003(14)
C38 0.039(2) 0.053(3) 0.0246(18) -0.0056(17) 0.0124(17) -0.0016(19)
C39 0.0180(15) 0.0184(18) 0.0213(15) 0.0007(13) 0.0036(13) 0.0037(13)
C40 0.0190(15) 0.0194(17) 0.0165(14) 0.0011(12) 0.0039(13) 0.0024(13)
C41 0.0205(15) 0.0212(17) 0.0195(15) 0.0002(13) 0.0018(13) 0.0001(13)
C42 0.0214(15) 0.0217(17) 0.0169(14) 0.0013(13) 0.0021(12) -0.0020(14)
C43 0.0167(14) 0.0227(17) 0.0157(14) 0.0027(13) 0.0028(12) 0.0000(13)
C44 0.0171(14) 0.0202(18) 0.0174(15) 0.0041(13) 0.0028(12) -0.0009(13)
C45 0.0232(16) 0.0214(18) 0.0223(15) 0.0049(14) 0.0057(14) 0.0002(14)
C46 0.0224(16) 0.0220(19) 0.0218(16) -0.0015(13) 0.0065(14) 0.0021(14)
C47 0.0194(16) 0.031(2) 0.0178(15) 0.0026(14) 0.0034(13) -0.0042(14)
C48 0.0221(16) 0.0264(19) 0.0178(15) 0.0035(14) 0.0003(13) -0.0054(14)
C49 0.0343(19) 0.029(2) 0.0264(17) -0.0007(15) 0.0076(16) -0.0104(16)
C50 0.0282(18) 0.0210(17) 0.0206(16) 0.0011(13) 0.0007(14) -0.0089(14)
C51 0.038(2) 0.0285(19) 0.0303(18) 0.0069(16) -0.0039(16) -0.0045(17)
C52 0.0209(16) 0.043(2) 0.0229(16) 0.0023(15) 0.0043(13) -0.0091(15)
C53 0.0248(16) 0.041(2) 0.0273(17) 0.0051(16) 0.0071(14) -0.0077(16)
C54 0.035(2) 0.051(3) 0.0227(17) -0.0087(17) 0.0095(16) -0.0075(18)
C55 0.044(2) 0.038(2) 0.0258(18) -0.0085(16) 0.0144(17) -0.0147(18)
C56 0.044(2) 0.051(3) 0.0290(19) 0.0028(18) 0.0182(17) 0.002(2)

loop_
_atom_type_symbol
_atom_type_description
_atom_type_scat_dispersion_real
_atom_type_scat_dispersion_imag
_atom_type_scat_source
C C 0.0033 0.0016 'International Tables Vol C Tables 4.2.6.8 and 6.1.1.4'
H H 0.0000 0.0000 'International Tables Vol C Tables 4.2.6.8 and 6.1.1.4'
N N 0.0061 0.0033 'International Tables Vol C Tables 4.2.6.8 and 6.1.1.4'
O O 0.0106 0.0060 'International Tables Vol C Tables 4.2.6.8 and 6.1.1.4'
F F 0.0171 0.0103 'International Tables Vol C Tables 4.2.6.8 and 6.1.1.4'
Zn Zn 0.2839 1.4301 'International Tables Vol C Tables 4.2.6.8 and 6.1.1.4'

loop_
_geom_angle_atom_site_label_1
_geom_angle_atom_site_label_2
_geom_angle_atom_site_label_3
_geom_angle
O6 Zn1 O5 88.70(10)
O6 Zn1 O3 177.49(11)
O5 Zn1 O3 89.77(10)
O6 Zn1 O2 92.50(10)
O5 Zn1 O2 177.69(10)
O3 Zn1 O2 88.95(9)
O6 Zn1 O7 90.31(10)
O5 Zn1 O7 90.56(10)
O3 Zn1 O7 91.70(10)
O2 Zn1 O7 91.40(10)
O6 Zn1 O8 88.63(10)
O5 Zn1 O8 88.74(10)
O3 Zn1 O8 89.34(10)
O2 Zn1 O8 89.32(10)
O7 Zn1 O8 178.75(12)
C21 O2 Zn1 129.7(2)
C26 O3 Zn1 124.4(2)
C39 O5 Zn1 129.1(2)
C44 O6 Zn1 123.1(2)
C30 O9 C31 113.5(3)
C48 O10 C49 111.7(3)
C23 N15 C24 119.8(3)
C23 N15 C32 123.5(3)
C24 N15 C32 116.4(3)
C29 N16 C34 119.6(3)
C29 N16 C37 116.9(3)
C34 N16 C37 112.5(3)
C38 N17 C36 110.8(3)
C38 N17 C35 110.0(3)
C36 N17 C35 109.2(3)
C41 N18 C42 120.1(3)
C41 N18 C50 119.5(3)
C42 N18 C50 120.5(3)
C47 N19 C52 116.8(3)
C47 N19 C55 118.7(3)
C52 N19 C55 112.0(3)
C54 N20 C53 109.5(3)
C54 N20 C56 110.1(3)
C53 N20 C56 111.5(3)
O1 C21 O2 122.8(3)
O1 C21 C22 116.7(3)
O2 C21 C22 120.5(3)
C23 C22 C26 119.1(3)
C23 C22 C21 116.4(3)
C26 C22 C21 124.5(3)
N15 C23 C22 124.7(3)
C25 C24 N15 119.2(3)
C25 C24 C30 121.1(3)
N15 C24 C30 119.6(3)
C24 C25 C27 118.9(3)
C24 C25 C26 121.3(3)
C27 C25 C26 119.7(3)
O3 C26 C22 126.0(3)
O3 C26 C25 118.2(3)
C22 C26 C25 115.8(3)
C28 C27 C25 118.4(3)
C27 C28 F13 118.5(3)
C27 C28 C29 125.1(3)
F13 C28 C29 116.3(3)
C30 C29 N16 125.2(3)
C30 C29 C28 116.0(3)
N16 C29 C28 118.8(3)
O9 C30 C29 118.2(3)
O9 C30 C24 122.0(3)
C29 C30 C24 119.7(3)
O9 C31 C32 109.5(3)
N15 C32 C33 113.5(3)
N15 C32 C31 105.7(3)
C33 C32 C31 113.6(3)
N16 C34 C35 107.7(3)
N17 C35 C34 111.4(3)
N17 C36 C37 110.5(3)
N16 C37 C36 109.6(3)
O4 C39 O5 122.7(3)
O4 C39 C40 117.9(3)
O5 C39 C40 119.4(3)
C41 C40 C44 118.8(3)
C41 C40 C39 115.9(3)
C44 C40 C39 125.3(3)
N18 C41 C40 124.7(3)
N18 C42 C48 120.7(3)
N18 C42 C43 119.2(3)
C48 C42 C43 120.1(3)
C45 C43 C42 119.4(3)
C45 C43 C44 119.5(3)
C42 C43 C44 121.1(3)
O6 C44 C40 125.6(3)
O6 C44 C43 118.3(3)
C40 C44 C43 116.0(3)
C46 C45 C43 118.3(3)
F14 C46 C45 116.9(3)
F14 C46 C47 118.4(3)
C45 C46 C47 124.7(3)
C48 C47 C46 115.6(3)
C48 C47 N19 119.6(3)
C46 C47 N19 124.7(3)
O10 C48 C47 118.9(3)
O10 C48 C42 119.3(3)
C47 C48 C42 121.7(3)
O10 C49 C50 111.4(3)
N18 C50 C49 107.9(3)
N18 C50 C51 110.8(3)
C49 C50 C51 113.5(3)
N19 C52 C53 110.0(3)
N20 C53 C52 111.0(3)
N20 C54 C55 110.4(3)
N19 C55 C54 109.1(3)

loop_
_geom_bond_atom_site_label_1
_geom_bond_atom_site_label_2
_geom_bond_distance
Zn1 O6 2.046(2)
Zn1 O5 2.046(3)
Zn1 O3 2.048(2)
Zn1 O2 2.055(3)
Zn1 O7 2.099(2)
Zn1 O8 2.139(3)
O1 C21 1.260(4)
O2 C21 1.262(4)
O3 C26 1.260(4)
O4 C39 1.242(4)
O5 C39 1.272(4)
O6 C44 1.260(4)
O9 C30 1.358(4)
O9 C31 1.443(4)
O10 C48 1.384(5)
O10 C49 1.444(5)
F13 C28 1.369(4)
F14 C46 1.355(4)
N15 C23 1.337(4)
N15 C24 1.397(5)
N15 C32 1.491(4)
N16 C29 1.400(4)
N16 C34 1.464(4)
N16 C37 1.467(4)
N17 C38 1.453(5)
N17 C36 1.464(5)
N17 C35 1.465(5)
N18 C41 1.347(5)
N18 C42 1.386(5)
N18 C50 1.483(5)
N19 C47 1.404(4)
N19 C52 1.465(4)
N19 C55 1.468(5)
N20 C54 1.457(5)
N20 C53 1.462(5)
N20 C56 1.463(5)
C21 C22 1.508(5)
C22 C23 1.378(5)
C22 C26 1.435(5)
C24 C25 1.397(5)
C24 C30 1.416(5)
C25 C27 1.408(5)
C25 C26 1.464(5)
C27 C28 1.350(5)
C28 C29 1.417(5)
C29 C30 1.399(5)
C31 C32 1.515(5)
C32 C33 1.503(5)
C34 C35 1.529(5)
C36 C37 1.522(5)
C39 C40 1.506(4)
C40 C41 1.371(5)
C40 C44 1.440(5)
C42 C48 1.400(5)
C42 C43 1.404(5)
C43 C45 1.400(5)
C43 C44 1.465(5)
C45 C46 1.374(5)
C46 C47 1.403(5)
C47 C48 1.397(5)
C49 C50 1.504(5)
C50 C51 1.521(5)
C52 C53 1.518(5)
C54 C55 1.522(5)
